data_2006522
loop_
_publ_author_name
'Favier, F.'
'Pascal, J. L.'
'Belin, C.'
'Tillard-Charbonnel, M.'

_publ_section_title
;
 A New Pentachlorotellurate(IV):
 <i>catena</i>-Poly[hexakis(acetonitrile)aluminium
 tris[tetrachlorotellurate(IV)-\m-chloro] acetonitrile]
;
_journal_issue 9
_journal_name_full 'Acta Crystallographica Section C'
_journal_page_first 1234
_journal_page_last 1236
_journal_paper_doi 10.1107/S0108270197004824
_journal_volume 53
_journal_year 1997
_chemical_formula_iupac '[Al (C2 H3 N)6], [Te Cl5]3, C2 H3 N'
_chemical_formula_moiety '[Al (CH3 CN)6], [TeCl5]3, CH3 CN'
_chemical_formula_structural '[Al (CH3 CN)6], [TeCl5]3, CH3 CN'
_chemical_formula_sum 'C14 H21 Al Cl15 N7 Te3'
_chemical_formula_weight 1228.91
_chemical_name_systematic
; catena-poly[hexakis(acetonitrile)aluminium
tri{[tetrachlorotellurate(IV)]\m-chloro}]-acetonitrile solvate,
;
_space_group_IT_number 62
_symmetry_cell_setting orthorhombic
_symmetry_space_group_name_Hall '-P 2ac 2n'
_symmetry_space_group_name_H-M 'P n m a'
_cell_angle_alpha 90.00
_cell_angle_beta 90.00
_cell_angle_gamma 90.00
_cell_formula_units_Z 8
_cell_length_a 19.923(5)
_cell_length_b 41.216(9)
_cell_length_c 10.068(3)
_cell_measurement_reflns_used 23
_cell_measurement_temperature 293(2)
_cell_measurement_theta_max 23.00
_cell_measurement_theta_min 22.14
_cell_volume 8267(4)
_computing_cell_refinement 'CAD-4 Software'
_computing_data_collection 'CAD-4 Software (Enraf-Nonius, 1989)'
_computing_data_reduction 'own program'
_computing_molecular_graphics 'ZORTEP (Zsolnai & Pritzkow, 1994)'
_computing_structure_refinement 'SHELX76 (Sheldrick, 1976)'
_computing_structure_solution 'SHELXS86 (Sheldrick, 1985)'
_diffrn_ambient_temperature 293(2)
_diffrn_measurement_device 'Enraf-Nonius CAD-4'
_diffrn_measurement_method \w/2\q
_diffrn_radiation_monochromator graphite
_diffrn_radiation_source 'fine-focus sealed tube'
_diffrn_radiation_type MoK\a
_diffrn_radiation_wavelength 0.71070
_diffrn_reflns_av_R_equivalents 0.0000
_diffrn_reflns_av_sigmaI/netI 0.0578
_diffrn_reflns_limit_h_max 21
_diffrn_reflns_limit_h_min 0
_diffrn_reflns_limit_k_max 44
_diffrn_reflns_limit_k_min 0
_diffrn_reflns_limit_l_max 10
_diffrn_reflns_limit_l_min 0
_diffrn_reflns_number 2320
_diffrn_reflns_theta_max 23.0
_diffrn_reflns_theta_min 2.04
_diffrn_standards_decay_% 0
_diffrn_standards_interval_time 60
_diffrn_standards_number 3
_exptl_absorpt_coefficient_mu 3.115
_exptl_absorpt_correction_T_max 0.632
_exptl_absorpt_correction_T_min 0.125
_exptl_absorpt_correction_type analytical
_exptl_crystal_colour yellow
_exptl_crystal_density_diffrn 1.975
_exptl_crystal_density_meas ?
_exptl_crystal_description needle
_exptl_crystal_F_000 4624
_exptl_crystal_size_max 0.48
_exptl_crystal_size_mid 0.26
_exptl_crystal_size_min 0.10
_refine_diff_density_max 1.04
_refine_diff_density_min -0.51
_refine_ls_extinction_method none
_refine_ls_goodness_of_fit_all 1.013
_refine_ls_goodness_of_fit_obs 1.013
_refine_ls_matrix_type full
_refine_ls_number_parameters 286
_refine_ls_number_reflns 2316
_refine_ls_number_restraints 0
_refine_ls_restrained_S_all 1.044
_refine_ls_restrained_S_obs 1.013
_refine_ls_R_factor_all 0.0379
_refine_ls_R_factor_obs .0375
_refine_ls_shift/esd_max -0.001
_refine_ls_shift/esd_mean 0.000
_refine_ls_structure_factor_coef Fsqd
_refine_ls_weighting_details 'w = 1/[\s^2^(Fo^2^)+(0.0354P)^2^] where P=(Fo^2^+2Fc^2^)/3'
_refine_ls_weighting_scheme calc
_refine_ls_wR_factor_all 0.0812
_refine_ls_wR_factor_obs .0788
_reflns_number_observed 2316
_reflns_number_total 2320
_reflns_observed_criterion >3sigma(I)
_cod_data_source_file mu1301.cif
_cod_data_source_block TeClAlAce
_cod_depositor_comments
;
The following automatic conversions were performed:

'_exptl_crystal_density_meas' value 'not measured' was changed to '?'
- the value is perceived as not measured.

Automatic conversion script
Id: cif_fix_values 3008 2015-01-20 13:52:24Z robertas 
;
_cod_database_code 2006522

loop_
_symmetry_equiv_pos_as_xyz
'x, y, z'
'-x, y+1/2, -z'
'-x+1/2, -y, z+1/2'
'x+1/2, -y+1/2, -z+1/2'
'-x, -y, -z'
'x, -y-1/2, z'
'x-1/2, y, -z-1/2'
'-x-1/2, y-1/2, z-1/2'

loop_
_atom_site_aniso_label
_atom_site_aniso_U_11
_atom_site_aniso_U_22
_atom_site_aniso_U_33
_atom_site_aniso_U_12
_atom_site_aniso_U_13
_atom_site_aniso_U_23
Te1 .0475(7) .0384(6) .0469(8) .0065(5) -.0009(7) .0031(7)
Te2 .0433(6) .0412(6) .0435(7) -.0038(5) -.0027(7) -.0026(7)
Te3 .0654(7) .0346(6) .0364(7) .0007(6) .0065(7) -.0019(7)
Al1 .047(4) .036(4) .032(4) .004(3) .008(4) -.003(4)
Al2 .076(5) .044(4) .041(5) .000 .005(5) .000
Cl1 .084(4) .090(4) .055(3) -.023(3) .018(3) -.002(3)
Cl2 .060(3) .078(3) .072(4) -.010(3) -.022(3) .008(3)
Cl3 .200(6) .065(4) .141(7) .037(4) .093(6) -.009(4)
Cl4 .074(3) .066(3) .066(4) -.001(2) .003(3) -.012(3)
Cl5 .134(4) .054(3) .075(4) -.017(3) .037(4) .011(3)
Cl6 .154(5) .065(3) .078(4) .020(4) .028(4) -.023(3)
Cl7 .098(4) .071(4) .118(6) -.008(3) .003(4) .040(4)
Cl8 .095(4) .088(4) .072(4) -.007(3) .000(4) .029(4)
Cl9 .079(4) .105(4) .098(5) -.013(3) -.023(3) -.022(4)
Cl10 .098(4) .104(4) .110(5) -.011(4) -.053(4) .013(4)
Cl11 .085(4) .098(4) .078(4) .015(3) -.015(3) .027(3)
Cl12 .060(3) .135(5) .129(6) .006(3) -.038(4) .055(5)
Cl13 .174(6) .104(5) .087(5) .039(4) -.005(5) -.050(4)
Cl14 .085(4) .099(4) .125(6) -.028(3) -.010(4) .059(4)
Cl15 .110(4) .083(4) .133(6) .024(3) -.004(4) -.057(4)
N9 .17(2) .129(19) .14(2) -.061(17) -.043(19) .02(2)
C9 .106(18) .12(2) .088(19) -.048(18) -.028(17) .02(2)
C99 .14(2) .096(17) .088(18) -.042(15) -.021(18) -.012(18)

loop_
_atom_site_label
_atom_site_fract_x
_atom_site_fract_y
_atom_site_fract_z
_atom_site_U_iso_or_equiv
_atom_site_thermal_displace_type
_atom_site_calc_flag
_atom_site_refinement_flags
_atom_site_occupancy
_atom_site_disorder_group
_atom_site_type_symbol
Te1 .95452(5) .64674(2) .16984(13) .0443(3) Uani d . 1 . Te
Te2 .73447(5) .65638(2) .83355(13) .0427(3) Uani d . 1 . Te
Te3 .83336(5) .55391(2) .51049(12) .0455(3) Uani d . 1 . Te
Al1 0 0 0 .038(2) Uani d S 1 . Al
Al2 .0222(4) .2500 .3380(9) .054(2) Uani d S 1 . Al
Cl1 .6707(2) .61914(12) .9835(5) .076(2) Uani d . 1 . Cl
Cl2 .6404(2) .65998(11) .6874(5) .0702(15) Uani d . 1 . Cl
Cl3 1.0089(3) .60675(12) .0259(7) .135(3) Uani d . 1 . Cl
Cl4 .7908(2) .60079(10) .6719(5) .0686(14) Uani d . 1 . Cl
Cl5 .7910(3) .51685(11) .6637(6) .088(2) Uani d . 1 . Cl
Cl6 .8718(3) .50996(11) .3734(5) .099(2) Uani d . 1 . Cl
Cl7 1.0047(3) .68905(12) .0386(6) .096(2) Uani d . 1 . Cl
Cl8 .9011(2) .59775(12) .3134(6) .085(2) Uani d . 1 . Cl
Cl9 .7229(2) .55150(13) .3971(6) .094(2) Uani d . 1 . Cl
Cl10 .8371(3) .65511(12) .9973(6) .104(2) Uani d . 1 . Cl
Cl11 .9404(2) .55175(12) .6328(6) .087(2) Uani d . 1 . Cl
Cl12 1.0484(2) .64465(14) .3090(7) .108(2) Uani d . 1 . Cl
Cl13 .9100(3) .68833(13) .3202(6) .122(2) Uani d . 1 . Cl
Cl14 .7959(2) .69438(13) .6906(6) .103(2) Uani d . 1 . Cl
Cl15 .6928(3) .69997(13) .9528(6) .108(2) Uani d . 1 . Cl
N1 -.0300(5) .0214(3) -.1642(14) .041(3) Uiso d . 1 . N
C1 -.0471(8) .0351(4) -.2519(17) .049(5) Uiso d . 1 . C
C11 -.0720(8) .0531(4) -.3654(18) .078(6) Uiso d . 1 . C
H11A -.0555(8) .0433(4) -.4457(18) .094 Uiso calc R 1 . H
H11B -.0568(8) .0751(4) -.3602(18) .094 Uiso calc R 1 . H
H11C -.1202(8) .0526(4) -.3655(18) .094 Uiso calc R 1 . H
N2 -.0796(6) -.0276(3) -.0039(13) .046(4) Uiso d . 1 . N
C2 -.1267(8) -.0417(4) .0065(18) .052(5) Uiso d . 1 . C
C22 -.1893(8) -.0594(4) .0116(19) .089(7) Uiso d . 1 . C
H22A -.2257(8) -.0445(4) .0245(19) .107 Uiso calc R 1 . H
H22B -.1881(8) -.0746(4) .0840(19) .107 Uiso calc R 1 . H
H22C -.1956(8) -.0709(4) -.0703(19) .107 Uiso calc R 1 . H
N3 .0502(6) -.0313(3) -.1008(13) .043(4) Uiso d . 1 . N
C3 .0819(7) -.0496(4) -.1566(18) .047(5) Uiso d . 1 . C
C33 .1191(8) -.0731(4) -.2271(19) .084(7) Uiso d . 1 . C
H33A .1510(8) -.0831(4) -.1686(19) .101 Uiso calc R 1 . H
H33B .1424(8) -.0629(4) -.2994(19) .101 Uiso calc R 1 . H
H33C .0892(8) -.0894(4) -.2614(19) .101 Uiso calc R 1 . H
N4 .0781(9) .2500 .175(2) .062(6) Uiso d S 1 . N
C4 .1109(11) .2500 .075(3) .058(8) Uiso d S 1 . C
C44 .1512(11) .2500 -.033(2) .071(8) Uiso d S 1 . C
H44A .1973(11) .2500 -.005(2) .086 Uiso calc SR 1 . H
H44B .1425(11) .2690 -.086(2) .086 Uiso calc PR .50 . H
H44C .1425(11) .2310 -.086(2) .086 Uiso calc PR .50 . H
N5 .0206(6) .2972(3) .3350(16) .063(4) Uiso d . 1 . N
C5 .0253(8) .3247(4) .3365(19) .060(5) Uiso d . 1 . C
C55 .0359(8) .3599(4) .341(2) .088(6) Uiso d . 1 . C
H55A .0115(8) .3689(4) .415(2) .105 Uiso calc R 1 . H
H55B .0204(8) .3695(4) .260(2) .105 Uiso calc R 1 . H
H55C .0829(8) .3643(4) .352(2) .105 Uiso calc R 1 . H
N6 -.0327(9) .2500 .501(2) .070(7) Uiso d S 1 . N
C6 -.0522(14) .2500 .603(3) .078(9) Uiso d S 1 . C
C66 -.0885(14) .2500 .725(3) .118(13) Uiso d S 1 . C
H66A -.0727(14) .2674 .781(3) .141 Uiso calc PR .50 . H
H66B -.0818(14) .2297 .770(3) .141 Uiso calc PR .50 . H
H66C -.1355(14) .2530 .708(3) .141 Uiso calc PR .50 . H
N7 -.0583(11) .2500 .226(2) .073(7) Uiso d S 1 . N
C7 -.1052(11) .2500 .162(3) .050(7) Uiso d S 1 . C
C77 -.1599(12) .2500 .077(3) .092(10) Uiso d S 1 . C
H77A -.2005(12) .2490 .128(3) .110 Uiso calc SR 1 . H
H77B -.1575(12) .2315 .019(3) .110 Uiso calc PR .50 . H
H77C -.1597(12) .2695 .025(3) .110 Uiso calc PR .50 . H
N8 .1023(10) .2500 .450(2) .059(6) Uiso d S 1 . N
C8 .1457(12) .2500 .521(3) .056(7) Uiso d S 1 . C
C88 .2005(12) .2500 .608(3) .093(10) Uiso d S 1 . C
H88A .1846(12) .2499 .698(3) .112 Uiso calc SR 1 . H
H88B .2271(12) .2691 .594(3) .112 Uiso calc PR .50 . H
H88C .2274(12) .2311 .593(3) .112 Uiso calc PR .50 . H
N9 .3045(11) .1978(5) .677(3) .147(9) Uani d . 1 . N
C9 .2917(11) .1706(6) .664(3) .103(9) Uani d . 1 . C
C99 .2737(10) .1387(4) .663(2) .109(8) Uani d . 1 . C
H99A .3131(10) .1254(4) .673(2) .131 Uiso calc R 1 . H
H99B .2518(10) .1336(4) .581(2) .131 Uiso calc R 1 . H
H99C .2436(10) .1345(4) .735(2) .131 Uiso calc R 1 . H

loop_
_atom_type_symbol
_atom_type_description
_atom_type_scat_dispersion_real
_atom_type_scat_dispersion_imag
_atom_type_scat_source
Te Te -0.5308 1.6751 'International Tables Vol C Tables 4.2.6.8 and 6.1.1.4'
Cl Cl 0.1484 0.1585 'International Tables Vol C Tables 4.2.6.8 and 6.1.1.4'
N N 0.0061 0.0033 'International Tables Vol C Tables 4.2.6.8 and 6.1.1.4'
C C 0.0033 0.0016 'International Tables Vol C Tables 4.2.6.8 and 6.1.1.4'
Al Al 0.0645 0.0514 'International Tables Vol C Tables 4.2.6.8 and 6.1.1.4'
H H 0.0000 0.0000 'International Tables Vol C Tables 4.2.6.8 and 6.1.1.4'

loop_
_geom_angle_atom_site_label_1
_geom_angle_atom_site_label_2
_geom_angle_atom_site_label_3
_geom_angle_site_symmetry_1
_geom_angle_site_symmetry_3
_geom_angle
_geom_angle_publ_flag
Cl3 Te1 Cl8 . . 89.3(2) yes
Cl3 Te1 Cl13 . . 174.9(2) no
Cl7 Te1 Cl3 . . 88.8(2) no
Cl7 Te1 Cl8 . . 178.0(2) no
Cl7 Te1 Cl13 . . 89.0(2) yes
Cl12 Te1 Cl3 . . 88.6(2) yes
Cl12 Te1 Cl7 . . 91.3(2) yes
Cl12 Te1 Cl8 . . 88.1(2) yes
Cl12 Te1 Cl13 . . 86.9(2) yes
Cl13 Te1 Cl8 . . 92.9(2) yes
Cl1 Te2 Cl10 . . 90.3(2) yes
Cl2 Te2 Cl1 . . 90.6(2) yes
Cl2 Te2 Cl14 . . 89.4(2) yes
Cl2 Te2 Cl10 . . 177.5(2) no
Cl14 Te2 Cl1 . . 178.2(2) no
Cl14 Te2 Cl10 . . 89.6(2) no
Cl15 Te2 Cl1 . . 88.9(2) yes
Cl15 Te2 Cl2 . . 89.4(2) yes
Cl15 Te2 Cl10 . . 88.2(2) yes
Cl15 Te2 Cl14 . . 89.3(2) yes
Cl5 Te3 Cl6 . . 90.1(2) yes
Cl5 Te3 Cl9 . . 87.5(2) yes
Cl5 Te3 Cl11 . . 87.6(2) yes
Cl5 Te3 Cl4 . . 87.5(2) yes
Cl6 Te3 Cl4 . . 177.4(2) no
Cl6 Te3 Cl9 . . 89.3(2) yes
Cl6 Te3 Cl11 . . 89.1(2) yes
Cl9 Te3 Cl4 . . 91.6(2) yes
Cl11 Te3 Cl9 . . 174.9(2) no
Cl11 Te3 Cl4 . . 89.8(2) no
N1 Al1 N1 . 5 180.0000(10) no
N2 Al1 N1 . . 89.9(5) yes
N2 Al1 N1 5 . 90.1(5) no
N2 Al1 N1 . 5 90.1(5) no
N2 Al1 N1 5 5 89.9(5) no
N2 Al1 N2 . 5 180.000(2) no
N3 Al1 N1 . . 90.9(5) yes
N3 Al1 N1 5 . 89.1(5) no
N3 Al1 N1 . 5 89.1(5) no
N3 Al1 N1 5 5 90.9(5) no
N3 Al1 N2 . . 91.2(5) yes
N3 Al1 N2 5 . 88.8(5) no
N3 Al1 N2 . 5 88.8(5) no
N3 Al1 N2 5 5 91.2(5) no
N3 Al1 N3 . 5 180.000(2) no
N5 Al2 N4 6_565 . 89.8(5) no
N5 Al2 N4 . . 89.8(5) yes
N5 Al2 N5 6_565 . 177.5(10) no
N5 Al2 N6 6_565 . 90.2(5) no
N5 Al2 N6 . . 90.2(5) yes
N5 Al2 N7 6_565 . 88.7(5) no
N5 Al2 N7 . . 88.7(5) yes
N5 Al2 N8 6_565 . 91.3(5) no
N5 Al2 N8 . . 91.3(5) yes
N6 Al2 N4 . . 179.5(9) no
N7 Al2 N4 . . 89.0(9) no
N7 Al2 N6 . . 91.4(9) yes
N8 Al2 N4 . . 91.1(8) yes
N8 Al2 N6 . . 88.4(9) yes
N8 Al2 N7 . . 179.8(10) no
C1 N1 Al1 . . 175.7(13) no
N1 C1 C11 . . 178.0(18) no
C1 C11 H11A . . 109.5(9) no
C1 C11 H11B . . 109.5(9) no
H11A C11 H11B . . 109.5 no
C1 C11 H11C . . 109.5(9) no
H11A C11 H11C . . 109.5 no
H11B C11 H11C . . 109.5 no
C2 N2 Al1 . . 172.4(14) no
N2 C2 C22 . . 176(2) no
C2 C22 H22A . . 109.5(9) no
C2 C22 H22B . . 109.5(10) no
H22A C22 H22B . . 109.5 no
C2 C22 H22C . . 109.5(11) no
H22A C22 H22C . . 109.5 no
H22B C22 H22C . . 109.5 no
C3 N3 Al1 . . 177.1(13) no
N3 C3 C33 . . 177.7(17) no
C3 C33 H33A . . 109.5(11) no
C3 C33 H33B . . 109.5(10) no
H33A C33 H33B . . 109.5 no
C3 C33 H33C . . 109.5(9) no
H33A C33 H33C . . 109.5 no
H33B C33 H33C . . 109.5 no
C4 N4 Al2 . . 179(2) no
N4 C4 C44 . . 176(3) no
C4 C44 H44A . . 109.5(15) no
C4 C44 H44B . . 109.5(7) no
H44A C44 H44B . . 109.5 no
C4 C44 H44C . . 109.5(7) no
H44A C44 H44C . . 109.5 no
H44B C44 H44C . . 109.5 no
C5 N5 Al2 . . 174.2(14) no
N5 C5 C55 . . 176.2(18) no
C5 C55 H55A . . 109.5(11) no
C5 C55 H55B . . 109.5(11) no
H55A C55 H55B . . 109.5 no
C5 C55 H55C . . 109.5(9) no
H55A C55 H55C . . 109.5 no
H55B C55 H55C . . 109.5 no
C6 N6 Al2 . . 167(2) no
N6 C6 C66 . . 170(3) no
C6 C66 H66A . . 109.5(10) no
C6 C66 H66B . . 109.5(6) no
H66A C66 H66B . . 109.5 no
C6 C66 H66C . . 109.5(17) no
H66A C66 H66C . . 109.5 no
H66B C66 H66C . . 109.5 no
C7 N7 Al2 . . 180(2) no
N7 C7 C77 . . 177(3) no
C7 C77 H77A . . 109.5(15) no
C7 C77 H77B . . 109.5(8) no
H77A C77 H77B . . 109.5 no
C7 C77 H77C . . 109.5(7) no
H77A C77 H77C . . 109.5 no
H77B C77 H77C . . 109.5 no
C8 N8 Al2 . . 175(2) no
N8 C8 C88 . . 179(3) no
C8 C88 H88A . . 109.5(15) no
C8 C88 H88B . . 109.5(7) no
H88A C88 H88B . . 109.5 no
C8 C88 H88C . . 109.5(8) no
H88A C88 H88C . . 109.5 no
H88B C88 H88C . . 109.5 no
N9 C9 C99 . . 173(3) no
C9 C99 H99A . . 109.5(14) no
C9 C99 H99B . . 109.5(15) no
H99A C99 H99B . . 109.5 no
C9 C99 H99C . . 109.5(16) no
H99A C99 H99C . . 109.5 no
H99B C99 H99C . . 109.5 no

loop_
_geom_bond_atom_site_label_1
_geom_bond_atom_site_label_2
_geom_bond_site_symmetry_2
_geom_bond_distance
_geom_bond_publ_flag
Te1 Cl3 . 2.447(5) yes
Te1 Cl7 . 2.405(5) yes
Te1 Cl8 . 2.702(5) yes
Te1 Cl12 . 2.339(5) yes
Te1 Cl13 . 2.452(5) yes
Te2 Cl1 . 2.500(5) yes
Te2 Cl2 . 2.388(5) yes
Te2 Cl10 . 2.628(5) yes
Te2 Cl14 . 2.454(5) yes
Te2 Cl15 . 2.315(5) yes
Te3 Cl4 . 2.663(5) yes
Te3 Cl5 . 2.329(5) yes
Te3 Cl6 . 2.403(5) yes
Te3 Cl9 . 2.482(5) yes
Te3 Cl11 . 2.464(5) yes
Al1 N1 . 1.967(14) yes
Al1 N1 5 1.967(14) no
Al1 N2 . 1.952(12) yes
Al1 N2 5 1.952(12) no
Al1 N3 . 1.922(12) yes
Al1 N3 5 1.922(12) no
Al2 N4 . 1.99(2) yes
Al2 N5 6_565 1.947(13) no
Al2 N5 . 1.947(13) yes
Al2 N6 . 1.97(2) yes
Al2 N7 . 1.96(2) yes
Al2 N8 . 1.95(2) yes
N1 C1 . 1.10(2) yes
C1 C11 . 1.45(2) yes
C11 H11A . .96 no
C11 H11B . .96 no
C11 H11C . .96 no
N2 C2 . 1.11(2) yes
C2 C22 . 1.45(2) yes
C22 H22A . .96 no
C22 H22B . .96 no
C22 H22C . .96 no
N3 C3 . 1.13(2) yes
C3 C33 . 1.41(2) yes
C33 H33A . .96 no
C33 H33B . .96 no
C33 H33C . .96 no
N4 C4 . 1.20(3) yes
C4 C44 . 1.35(3) yes
C44 H44A . .96 no
C44 H44B . .96 no
C44 H44C . .96 no
N5 C5 . 1.14(2) yes
C5 C55 . 1.46(2) yes
C55 H55A . .96 no
C55 H55B . .96 no
C55 H55C . .96 no
N6 C6 . 1.09(3) yes
C6 C66 . 1.43(4) yes
C66 H66A . .96 no
C66 H66B . .96 no
C66 H66C . .96 no
N7 C7 . 1.14(3) yes
C7 C77 . 1.38(3) yes
C77 H77A . .96 no
C77 H77B . .96 no
C77 H77C . .96 no
N8 C8 . 1.12(3) yes
C8 C88 . 1.40(3) yes
C88 H88A . .96 no
C88 H88B . .96 no
C88 H88C . .96 no
N9 C9 . 1.15(2) yes
C9 C99 . 1.37(2) yes
C99 H99A . .96 no
C99 H99B . .96 no
C99 H99C . .96 no
